data_7215045
loop_
_publ_author_name
'Yue, Cheng-Yang'
'Lei, Xiao-Wu'
'Zang, Hui-Ping'
'Zhai, Xiu-Rong'
'Feng, Li-Juan'
'Zhao, Zhi-Fei'
'Zhao, Jian-Qiang'
'Liu, Xin-Yue'

_publ_section_title
;
 Two manganese--amine complexes incorporating thioantimonates and
 exhibiting diversiform roles of amine ligands
;
_journal_issue 16
_journal_name_full CrystEngComm
_journal_page_first 3424
_journal_paper_doi 10.1039/c3ce42240b
_journal_volume 16
_journal_year 2014
_chemical_formula_sum 'C8 H32 Mn N6 O S15 Sb8'
_chemical_formula_weight 1738.24
_chemical_name_systematic
; 
 ? 
;
_space_group_IT_number 2
_symmetry_cell_setting triclinic
_symmetry_space_group_name_Hall '-P 1'
_symmetry_space_group_name_H-M 'P -1'
_atom_sites_solution_hydrogens geom
_atom_sites_solution_primary direct
_atom_sites_solution_secondary difmap
_audit_creation_method SHELXL-97
_cell_angle_alpha 112.894(2)
_cell_angle_beta 91.768(3)
_cell_angle_gamma 92.612(3)
_cell_formula_units_Z 2
_cell_length_a 12.790(3)
_cell_length_b 12.867(3)
_cell_length_c 13.616(3)
_cell_measurement_temperature 296(2)
_cell_volume 2059.2(8)
_computing_cell_refinement 'APEX2 Software Suite (Bruker,2005)'
_computing_data_collection 'APEX2 Software Suite (Bruker,2005)'
_computing_data_reduction 'APEX2 Software Suite (Bruker,2005)'
_computing_structure_refinement 'SHELXL-97 (Sheldrick, 2008)'
_computing_structure_solution 'SHELXS-97 (Sheldrick, 2008)'
_diffrn_ambient_temperature 296(2)
_diffrn_measured_fraction_theta_full 0.965
_diffrn_measured_fraction_theta_max 0.965
_diffrn_measurement_device_type 'Bruker APEX2 CCD area-detector'
_diffrn_measurement_method omega-scan
_diffrn_radiation_monochromator graphite
_diffrn_radiation_source 'fine-focus sealed tube'
_diffrn_radiation_type MoK\a
_diffrn_radiation_wavelength 0.71073
_diffrn_reflns_av_R_equivalents 0.0365
_diffrn_reflns_av_sigmaI/netI 0.0470
_diffrn_reflns_limit_h_max 16
_diffrn_reflns_limit_h_min -16
_diffrn_reflns_limit_k_max 16
_diffrn_reflns_limit_k_min -16
_diffrn_reflns_limit_l_max 17
_diffrn_reflns_limit_l_min -17
_diffrn_reflns_number 24618
_diffrn_reflns_theta_full 27.81
_diffrn_reflns_theta_max 27.81
_diffrn_reflns_theta_min 1.60
_exptl_absorpt_coefficient_mu 6.238
_exptl_absorpt_correction_T_max 0.1893
_exptl_absorpt_correction_T_min 0.0823
_exptl_absorpt_correction_type multi-scan
_exptl_crystal_colour wine
_exptl_crystal_density_diffrn 2.803
_exptl_crystal_density_method 'not measured'
_exptl_crystal_description plate
_exptl_crystal_F_000 1606
_exptl_crystal_size_max 0.80
_exptl_crystal_size_mid 0.80
_exptl_crystal_size_min 0.40
_refine_diff_density_max 2.362
_refine_diff_density_min -1.265
_refine_diff_density_rms 0.230
_refine_ls_extinction_method SHELXL
_refine_ls_goodness_of_fit_ref 1.006
_refine_ls_hydrogen_treatment mixed
_refine_ls_matrix_type full
_refine_ls_number_parameters 358
_refine_ls_number_reflns 9417
_refine_ls_number_restraints 3
_refine_ls_restrained_S_all 1.006
_refine_ls_R_factor_all 0.0544
_refine_ls_R_factor_gt 0.0445
_refine_ls_shift/su_max 0.009
_refine_ls_shift/su_mean 0.000
_refine_ls_structure_factor_coef Fsqd
_refine_ls_weighting_details 'calc w=1/[\s^2^(Fo^2^)+(0.0138P)^2^+42.8104P] where P=(Fo^2^+2Fc^2^)/3'
_refine_ls_weighting_scheme calc
_refine_ls_wR_factor_gt 0.0972
_refine_ls_wR_factor_ref 0.1009
_reflns_number_gt 7817
_reflns_number_total 9417
_reflns_threshold_expression >2sigma(I)
_cod_data_source_file c3ce42240b2.cif
_cod_data_source_block C8N6H32OMnSb8S15
_cod_original_sg_symbol_H-M P-1
_cod_database_code 7215045

loop_
_symmetry_equiv_pos_as_xyz
'x, y, z'
'-x, -y, -z'

loop_
_atom_site_label
_atom_site_type_symbol
_atom_site_fract_x
_atom_site_fract_y
_atom_site_fract_z
_atom_site_U_iso_or_equiv
_atom_site_adp_type
_atom_site_occupancy
_atom_site_symmetry_multiplicity
_atom_site_calc_flag
_atom_site_refinement_flags
Mn1 Mn 0.30643(10) 0.63572(12) 0.66394(11) 0.0251(3) Uani 1 1 d .
Sb1 Sb 0.44406(5) 0.86075(5) 0.58263(5) 0.03112(15) Uani 1 1 d .
Sb2 Sb 0.59534(4) 0.62179(4) 0.59299(4) 0.02003(12) Uani 1 1 d .
Sb3 Sb 0.54009(5) 0.64141(5) 0.30908(4) 0.02297(12) Uani 1 1 d .
Sb4 Sb 0.58171(5) 0.64024(5) 0.02172(4) 0.02335(13) Uani 1 1 d .
Sb5 Sb 0.40794(5) 0.87499(5) 0.16893(4) 0.02365(13) Uani 1 1 d .
Sb6 Sb 0.45262(4) 0.85729(5) 0.87762(4) 0.02178(12) Uani 1 1 d .
Sb7 Sb 0.26013(5) 0.77571(5) 0.34945(5) 0.02637(13) Uani 1 1 d .
Sb8 Sb 0.72622(4) 0.51851(5) 0.77734(4) 0.02236(12) Uani 1 1 d .
S1 S 0.86937(19) 0.38957(19) 0.7345(2) 0.0330(5) Uani 1 1 d .
S2 S 0.5551(2) 0.84476(19) 0.40714(18) 0.0300(5) Uani 1 1 d .
S3 S 0.21339(18) 0.8763(2) 0.23531(18) 0.0284(5) Uani 1 1 d .
S4 S 0.1772(3) 0.8762(2) 0.50829(19) 0.0440(7) Uani 1 1 d .
S5 S 0.7915(2) 0.6354(2) 0.95494(18) 0.0336(5) Uani 1 1 d .
S6 S 0.78207(17) 0.6317(2) 0.67686(18) 0.0265(4) Uani 1 1 d .
S7 S 0.31576(18) 0.85908(18) 0.74834(17) 0.0254(4) Uani 1 1 d .
S8 S 0.31283(17) 0.87140(19) 0.00702(17) 0.0258(4) Uani 1 1 d .
S9 S 0.68005(16) 0.59309(17) 0.42006(16) 0.0214(4) Uani 1 1 d .
S10 S 0.59509(17) 0.84042(17) 0.06441(17) 0.0237(4) Uani 1 1 d .
S11 S 0.67772(17) 0.63790(19) 0.18226(17) 0.0262(4) Uani 1 1 d .
S12 S 0.60744(17) 0.82996(17) 0.67391(17) 0.0226(4) Uani 1 1 d .
S13 S 0.40455(17) 0.67236(18) 0.12369(18) 0.0253(4) Uani 1 1 d .
S14 S 0.45841(18) 0.65486(18) 0.79865(17) 0.0262(4) Uani 1 1 d .
S15 S 0.40170(16) 0.65881(17) 0.50276(16) 0.0211(4) Uani 1 1 d .
N6 N 0.1600(6) 0.6218(7) 0.5617(6) 0.0337(18) Uani 1 1 d .
H66A H 0.1584 0.6830 0.5452 0.040 Uiso 1 1 calc .
H66B H 0.1612 0.5604 0.5004 0.040 Uiso 1 1 calc .
N5 N 0.7690(7) 0.9089(7) 0.2656(7) 0.038(2) Uani 1 1 d .
H55A H 0.7382 0.9564 0.2426 0.057 Uiso 1 1 calc .
H55B H 0.7762 0.9395 0.3366 0.057 Uiso 1 1 calc .
H55C H 0.7297 0.8443 0.2447 0.057 Uiso 1 1 calc .
N4 N 0.1700(6) 0.6491(8) 0.7785(7) 0.0364(19) Uani 1 1 d .
H44 H 0.1891 0.7112 0.8385 0.044 Uiso 1 1 calc .
N3 N 0.9338(6) 0.8475(7) 0.3731(6) 0.0361(19) Uani 1 1 d .
H33A H 0.9986 0.8794 0.3973 0.043 Uiso 1 1 calc R
H33B H 0.8886 0.9024 0.3978 0.043 Uiso 1 1 calc R
N2 N 0.7954(7) 0.8931(8) 0.5411(7) 0.039(2) Uani 1 1 d .
H22A H 0.7797 0.9263 0.6092 0.059 Uiso 1 1 calc .
H22B H 0.7403 0.8500 0.5031 0.059 Uiso 1 1 calc .
H22C H 0.8122 0.9457 0.5160 0.059 Uiso 1 1 calc .
N1 N 0.1772(11) 0.6155(11) 1.0090(10) 0.085(4) Uani 1 1 d .
H11A H 0.1446 0.6333 1.0697 0.128 Uiso 1 1 calc .
H11B H 0.2200 0.6737 1.0128 0.128 Uiso 1 1 calc .
H11C H 0.2143 0.5556 0.9987 0.128 Uiso 1 1 calc .
C6 C 0.9290(8) 0.8058(10) 0.2558(9) 0.045(3) Uani 1 1 d .
H6A H 0.8926 0.7315 0.2255 0.054 Uiso 1 1 calc .
H6B H 0.9994 0.7994 0.2304 0.054 Uiso 1 1 calc .
C7 C 0.9106(9) 0.7651(9) 0.4193(9) 0.044(3) Uani 1 1 d .
H7A H 0.9708 0.7205 0.4149 0.053 Uiso 1 1 calc .
H7B H 0.8519 0.7143 0.3793 0.053 Uiso 1 1 calc .
C4 C 0.0655(8) 0.6130(12) 0.6166(10) 0.055(3) Uani 1 1 d .
H4A H 0.0493 0.5344 0.6042 0.066 Uiso 1 1 calc .
H4B H 0.0071 0.6390 0.5871 0.066 Uiso 1 1 calc .
C8 C 0.8847(9) 0.8226(10) 0.5332(9) 0.047(3) Uani 1 1 d .
H8A H 0.8673 0.7665 0.5623 0.056 Uiso 1 1 calc .
H8B H 0.9450 0.8694 0.5744 0.056 Uiso 1 1 calc .
C5 C 0.8721(10) 0.8866(10) 0.2214(9) 0.049(3) Uani 1 1 d .
H5A H 0.9141 0.9574 0.2437 0.059 Uiso 1 1 calc .
H5B H 0.8638 0.8556 0.1441 0.059 Uiso 1 1 calc .
C3 C 0.0784(9) 0.6805(13) 0.7327(10) 0.058(3) Uani 1 1 d .
H3A H 0.0861 0.7602 0.7456 0.069 Uiso 1 1 calc .
H3B H 0.0163 0.6682 0.7669 0.069 Uiso 1 1 calc .
C2 C 0.1506(15) 0.5614(15) 0.8154(15) 0.095(6) Uani 1 1 d .
H2A H 0.2167 0.5287 0.8189 0.114 Uiso 1 1 calc .
H2B H 0.1053 0.5030 0.7617 0.114 Uiso 1 1 calc .
C1 C 0.1016(9) 0.5898(14) 0.9222(9) 0.060(4) Uani 1 1 d .
H1A H 0.0592 0.6541 0.9359 0.072 Uiso 1 1 calc .
H1B H 0.0555 0.5262 0.9185 0.072 Uiso 1 1 calc .
O1W O 0.2355(7) 0.1317(8) 0.1028(7) 0.056(2) Uani 1 1 d D
H1WA H 0.173(4) 0.109(11) 0.075(9) 0.084 Uiso 1 1 d D
H1WB H 0.225(9) 0.178(10) 0.166(4) 0.084 Uiso 1 1 d D

loop_
_atom_site_aniso_label
_atom_site_aniso_U_11
_atom_site_aniso_U_22
_atom_site_aniso_U_33
_atom_site_aniso_U_23
_atom_site_aniso_U_13
_atom_site_aniso_U_12
Mn1 0.0205(6) 0.0305(7) 0.0236(7) 0.0101(6) 0.0008(5) -0.0002(5)
Sb1 0.0398(4) 0.0183(3) 0.0344(3) 0.0105(2) -0.0118(3) 0.0002(2)
Sb2 0.0230(3) 0.0182(3) 0.0194(3) 0.0082(2) -0.0001(2) 0.0005(2)
Sb3 0.0238(3) 0.0250(3) 0.0197(3) 0.0089(2) -0.0005(2) -0.0030(2)
Sb4 0.0284(3) 0.0215(3) 0.0185(3) 0.0060(2) 0.0023(2) 0.0013(2)
Sb5 0.0296(3) 0.0199(3) 0.0200(3) 0.0061(2) 0.0020(2) 0.0023(2)
Sb6 0.0254(3) 0.0199(3) 0.0183(3) 0.0058(2) 0.0008(2) -0.0015(2)
Sb7 0.0242(3) 0.0314(3) 0.0272(3) 0.0158(3) -0.0017(2) -0.0001(2)
Sb8 0.0227(3) 0.0223(3) 0.0231(3) 0.0094(2) 0.0038(2) 0.0045(2)
S1 0.0263(12) 0.0249(11) 0.0452(14) 0.0103(10) 0.0054(10) 0.0057(9)
S2 0.0396(13) 0.0243(11) 0.0252(11) 0.0089(9) 0.0039(9) -0.0014(9)
S3 0.0306(12) 0.0340(12) 0.0283(11) 0.0189(10) 0.0103(9) 0.0109(9)
S4 0.076(2) 0.0304(13) 0.0200(11) 0.0046(10) 0.0092(12) -0.0072(13)
S5 0.0394(14) 0.0375(13) 0.0192(10) 0.0053(9) 0.0026(9) 0.0086(11)
S6 0.0233(11) 0.0356(12) 0.0263(11) 0.0182(9) 0.0018(8) 0.0026(9)
S7 0.0320(12) 0.0217(10) 0.0224(10) 0.0087(8) -0.0038(9) 0.0042(9)
S8 0.0244(11) 0.0300(11) 0.0251(11) 0.0127(9) 0.0039(8) 0.0042(9)
S9 0.0239(10) 0.0242(10) 0.0169(9) 0.0088(8) 0.0016(8) 0.0020(8)
S10 0.0240(11) 0.0214(10) 0.0248(10) 0.0083(8) -0.0005(8) -0.0006(8)
S11 0.0258(11) 0.0341(12) 0.0230(10) 0.0155(9) 0.0029(8) 0.0032(9)
S12 0.0247(11) 0.0178(9) 0.0233(10) 0.0063(8) -0.0036(8) -0.0007(8)
S13 0.0236(11) 0.0210(10) 0.0335(12) 0.0126(9) 0.0050(9) 0.0039(8)
S14 0.0333(12) 0.0196(10) 0.0226(10) 0.0049(8) -0.0041(9) 0.0041(8)
S15 0.0250(10) 0.0182(9) 0.0199(10) 0.0074(8) 0.0015(8) -0.0005(8)
N6 0.026(4) 0.046(5) 0.029(4) 0.014(4) -0.001(3) 0.003(4)
N5 0.046(5) 0.035(5) 0.031(4) 0.011(4) -0.008(4) 0.008(4)
N4 0.026(4) 0.050(5) 0.039(5) 0.024(4) -0.002(3) 0.003(4)
N3 0.029(4) 0.035(4) 0.036(5) 0.006(4) -0.005(3) 0.002(3)
N2 0.037(5) 0.045(5) 0.034(5) 0.013(4) 0.012(4) 0.002(4)
N1 0.100(10) 0.070(8) 0.076(9) 0.020(7) -0.048(8) 0.008(7)
C6 0.031(6) 0.054(7) 0.043(6) 0.013(5) 0.004(5) 0.003(5)
C7 0.055(7) 0.031(5) 0.049(6) 0.015(5) 0.024(5) 0.009(5)
C4 0.022(5) 0.096(10) 0.050(7) 0.032(7) 0.000(5) 0.004(6)
C8 0.051(7) 0.049(7) 0.050(7) 0.030(6) 0.008(5) 0.008(5)
C5 0.058(8) 0.054(7) 0.041(6) 0.022(6) 0.008(5) 0.001(6)
C3 0.035(6) 0.102(11) 0.042(7) 0.033(7) 0.005(5) 0.014(6)
C2 0.124(15) 0.094(12) 0.115(14) 0.084(12) 0.069(12) 0.061(11)
C1 0.039(6) 0.117(12) 0.039(6) 0.047(7) 0.003(5) 0.008(7)
O1W 0.058(5) 0.050(5) 0.057(5) 0.019(4) 0.006(4) 0.002(4)

loop_
_atom_type_symbol
_atom_type_description
_atom_type_scat_dispersion_real
_atom_type_scat_dispersion_imag
_atom_type_scat_source
C C 0.0033 0.0016 'International Tables Vol C Tables 4.2.6.8 and 6.1.1.4'
H H 0.0000 0.0000 'International Tables Vol C Tables 4.2.6.8 and 6.1.1.4'
N N 0.0061 0.0033 'International Tables Vol C Tables 4.2.6.8 and 6.1.1.4'
S S 0.1246 0.1234 'International Tables Vol C Tables 4.2.6.8 and 6.1.1.4'
Mn Mn 0.3368 0.7283 'International Tables Vol C Tables 4.2.6.8 and 6.1.1.4'
Sb Sb -0.5866 1.5461 'International Tables Vol C Tables 4.2.6.8 and 6.1.1.4'
O O 0.0106 0.0060 'International Tables Vol C Tables 4.2.6.8 and 6.1.1.4'

loop_
_geom_angle_atom_site_label_1
_geom_angle_atom_site_label_2
_geom_angle_atom_site_label_3
_geom_angle
_geom_angle_site_symmetry_3
N6 Mn1 N4 76.0(3) .
N6 Mn1 S14 173.1(2) .
N4 Mn1 S14 97.2(2) .
N6 Mn1 S7 93.7(2) .
N4 Mn1 S7 85.0(2) .
S14 Mn1 S7 85.31(8) .
N6 Mn1 S15 83.4(2) .
N4 Mn1 S15 156.4(2) .
S14 Mn1 S15 103.28(8) .
S7 Mn1 S15 85.07(8) .
N6 Mn1 S9 91.7(2) 2_666
N4 Mn1 S9 99.3(2) 2_666
S14 Mn1 S9 89.66(8) 2_666
S7 Mn1 S9 173.77(9) 2_666
S15 Mn1 S9 92.53(7) 2_666
S15 Sb1 S12 90.35(7) .
S15 Sb1 S2 89.72(7) .
S12 Sb1 S2 90.38(8) .
S15 Sb1 S7 85.40(7) .
S12 Sb1 S7 92.95(7) .
S2 Sb1 S7 174.11(7) .
S12 Sb2 S9 98.87(7) .
S12 Sb2 S6 86.89(7) .
S9 Sb2 S6 87.35(7) .
S12 Sb2 S15 81.84(6) .
S9 Sb2 S15 89.29(7) .
S6 Sb2 S15 167.60(7) .
S2 Sb3 S11 95.47(8) .
S2 Sb3 S9 97.15(8) .
S11 Sb3 S9 87.79(7) .
S10 Sb4 S11 99.21(8) .
S10 Sb4 S13 87.36(7) .
S11 Sb4 S13 90.18(7) .
S10 Sb4 S5 87.18(7) 1_554
S11 Sb4 S5 80.16(7) 1_554
S13 Sb4 S5 168.00(7) 1_554
S13 Sb5 S8 98.49(8) .
S13 Sb5 S3 89.24(7) .
S8 Sb5 S3 81.94(7) .
S13 Sb5 S10 83.99(7) .
S8 Sb5 S10 90.59(7) .
S3 Sb5 S10 169.10(7) .
S14 Sb6 S7 93.24(7) .
S14 Sb6 S8 98.71(8) 1_556
S7 Sb6 S8 88.56(8) 1_556
S4 Sb7 S3 102.71(9) .
S4 Sb7 S1 100.10(9) 2_666
S3 Sb7 S1 97.08(9) 2_666
S5 Sb8 S6 101.90(9) .
S5 Sb8 S1 96.42(9) .
S6 Sb8 S1 98.02(8) .
Sb8 S1 Sb7 90.27(8) 2_666
Sb3 S2 Sb1 99.71(8) .
Sb7 S3 Sb5 92.58(8) .
Sb8 S5 Sb4 88.47(8) 1_556
Sb8 S6 Sb2 93.03(8) .
Sb6 S7 Mn1 89.20(7) .
Sb6 S7 Sb1 99.12(8) .
Mn1 S7 Sb1 89.33(7) .
Sb5 S8 Sb6 104.76(8) 1_554
Sb2 S9 Sb3 104.36(8) .
Sb2 S9 Mn1 100.93(7) 2_666
Sb3 S9 Mn1 108.08(8) 2_666
Sb4 S10 Sb5 92.99(7) .
Sb4 S11 Sb3 105.37(9) .
Sb2 S12 Sb1 97.61(7) .
Sb5 S13 Sb4 95.65(7) .
Sb6 S14 Mn1 92.02(8) .
Sb1 S15 Mn1 98.80(8) .
Sb1 S15 Sb2 89.88(7) .
Mn1 S15 Sb2 88.09(7) .
C4 N6 Mn1 111.4(6) .
C4 N6 H66A 109.3 .
Mn1 N6 H66A 109.3 .
C4 N6 H66B 109.3 .
Mn1 N6 H66B 109.3 .
H66A N6 H66B 108.0 .
C5 N5 H55A 109.5 .
C5 N5 H55B 109.5 .
H55A N5 H55B 109.5 .
C5 N5 H55C 109.5 .
H55A N5 H55C 109.5 .
H55B N5 H55C 109.5 .
C2 N4 C3 115.0(12) .
C2 N4 Mn1 119.3(8) .
C3 N4 Mn1 107.0(6) .
C2 N4 H44 104.7 .
C3 N4 H44 104.7 .
Mn1 N4 H44 104.7 .
C7 N3 C6 116.9(9) .
C7 N3 H33A 108.1 .
C6 N3 H33A 108.1 .
C7 N3 H33B 108.1 .
C6 N3 H33B 108.1 .
H33A N3 H33B 107.3 .
C8 N2 H22A 109.5 .
C8 N2 H22B 109.5 .
H22A N2 H22B 109.5 .
C8 N2 H22C 109.5 .
H22A N2 H22C 109.5 .
H22B N2 H22C 109.5 .
C1 N1 H11A 109.5 .
C1 N1 H11B 109.5 .
H11A N1 H11B 109.5 .
C1 N1 H11C 109.5 .
H11A N1 H11C 109.5 .
H11B N1 H11C 109.5 .
N3 C6 C5 109.3(9) .
N3 C6 H6A 109.8 .
C5 C6 H6A 109.8 .
N3 C6 H6B 109.8 .
C5 C6 H6B 109.8 .
H6A C6 H6B 108.3 .
N3 C7 C8 110.6(9) .
N3 C7 H7A 109.5 .
C8 C7 H7A 109.5 .
N3 C7 H7B 109.5 .
C8 C7 H7B 109.5 .
H7A C7 H7B 108.1 .
N6 C4 C3 111.9(10) .
N6 C4 H4A 109.2 .
C3 C4 H4A 109.2 .
N6 C4 H4B 109.2 .
C3 C4 H4B 109.2 .
H4A C4 H4B 107.9 .
N2 C8 C7 109.9(9) .
N2 C8 H8A 109.7 .
C7 C8 H8A 109.7 .
N2 C8 H8B 109.7 .
C7 C8 H8B 109.7 .
H8A C8 H8B 108.2 .
N5 C5 C6 112.8(9) .
N5 C5 H5A 109.0 .
C6 C5 H5A 109.0 .
N5 C5 H5B 109.0 .
C6 C5 H5B 109.0 .
H5A C5 H5B 107.8 .
N4 C3 C4 110.8(10) .
N4 C3 H3A 109.5 .
C4 C3 H3A 109.5 .
N4 C3 H3B 109.5 .
C4 C3 H3B 109.5 .
H3A C3 H3B 108.1 .
N4 C2 C1 118.7(13) .
N4 C2 H2A 107.6 .
C1 C2 H2A 107.6 .
N4 C2 H2B 107.6 .
C1 C2 H2B 107.6 .
H2A C2 H2B 107.1 .
N1 C1 C2 113.1(13) .
N1 C1 H1A 108.9 .
C2 C1 H1A 109.0 .
N1 C1 H1B 108.9 .
C2 C1 H1B 109.0 .
H1A C1 H1B 107.8 .
H1WA O1W H1WB 103(2) .

loop_
_geom_bond_atom_site_label_1
_geom_bond_atom_site_label_2
_geom_bond_distance
_geom_bond_site_symmetry_2
Mn1 N6 2.257(8) .
Mn1 N4 2.344(8) .
Mn1 S14 2.567(3) .
Mn1 S7 2.643(3) .
Mn1 S15 2.651(2) .
Mn1 S9 2.728(3) 2_666
Sb1 S15 2.422(2) .
Sb1 S12 2.523(2) .
Sb1 S2 2.761(2) .
Sb1 S7 2.837(2) .
Sb2 S12 2.463(2) .
Sb2 S9 2.524(2) .
Sb2 S6 2.591(2) .
Sb2 S15 2.871(2) .
Sb3 S2 2.426(2) .
Sb3 S11 2.493(2) .
Sb3 S9 2.557(2) .
Sb4 S10 2.406(2) .
Sb4 S11 2.485(2) .
Sb4 S13 2.658(2) .
Sb4 S5 2.856(3) 1_554
Sb5 S13 2.433(2) .
Sb5 S8 2.468(2) .
Sb5 S3 2.672(2) .
Sb5 S10 2.787(2) .
Sb6 S14 2.406(2) .
Sb6 S7 2.451(2) .
Sb6 S8 2.512(2) 1_556
Sb7 S4 2.359(3) .
Sb7 S3 2.455(2) .
Sb7 S1 2.499(3) 2_666
Sb8 S5 2.396(2) .
Sb8 S6 2.454(2) .
Sb8 S1 2.457(2) .
S1 Sb7 2.499(3) 2_666
S5 Sb4 2.856(3) 1_556
S8 Sb6 2.512(2) 1_554
S9 Mn1 2.728(3) 2_666
N6 C4 1.463(13) .
N6 H66A 0.9000 .
N6 H66B 0.9000 .
N5 C5 1.461(15) .
N5 H55A 0.8900 .
N5 H55B 0.8900 .
N5 H55C 0.8900 .
N4 C2 1.417(16) .
N4 C3 1.456(14) .
N4 H44 0.9100 .
N3 C7 1.453(13) .
N3 C6 1.472(13) .
N3 H33A 0.9000 .
N3 H33B 0.9000 .
N2 C8 1.471(14) .
N2 H22A 0.8900 .
N2 H22B 0.8900 .
N2 H22C 0.8900 .
N1 C1 1.428(15) .
N1 H11A 0.8900 .
N1 H11B 0.8900 .
N1 H11C 0.8900 .
C6 C5 1.503(16) .
C6 H6A 0.9700 .
C6 H6B 0.9700 .
C7 C8 1.490(15) .
C7 H7A 0.9700 .
C7 H7B 0.9700 .
C4 C3 1.477(17) .
C4 H4A 0.9700 .
C4 H4B 0.9700 .
C8 H8A 0.9700 .
C8 H8B 0.9700 .
C5 H5A 0.9700 .
C5 H5B 0.9700 .
C3 H3A 0.9700 .
C3 H3B 0.9700 .
C2 C1 1.518(19) .
C2 H2A 0.9700 .
C2 H2B 0.9700 .
C1 H1A 0.9700 .
C1 H1B 0.9700 .
O1W H1WA 0.857(10) .
O1W H1WB 0.852(10) .

loop_
_geom_hbond_atom_site_label_D
_geom_hbond_atom_site_label_H
_geom_hbond_atom_site_label_A
_geom_hbond_distance_DH
_geom_hbond_distance_HA
_geom_hbond_distance_DA
_geom_hbond_angle_DHA
_geom_hbond_site_symmetry_A
N6 H66A S4 0.90 2.72 3.618(9) 173.0 .
N6 H66B S6 0.90 2.84 3.724(9) 165.9 2_666
N5 H55A S7 0.89 2.46 3.294(8) 156.1 2_676
N5 H55A S10 0.89 2.85 3.286(8) 111.8 .
N5 H55B S4 0.89 2.52 3.266(9) 142.2 2_676
N5 H55C S11 0.89 2.50 3.358(9) 161.1 .
N4 H44 S8 0.91 2.80 3.667(9) 160.8 1_556
N3 H33A S4 0.90 2.71 3.497(9) 146.5 1_655
N3 H33B N5 0.90 2.35 2.841(11) 113.9 .
N3 H33B N2 0.90 2.36 2.830(12) 112.8 .
N3 H33B S4 0.90 2.81 3.660(9) 157.5 2_676
N2 H22A S3 0.89 2.59 3.332(9) 141.0 2_676
N2 H22A S12 0.89 2.81 3.308(8) 116.9 .
N2 H22B S2 0.89 2.65 3.429(9) 146.1 .
N2 H22C S4 0.89 2.44 3.295(9) 161.8 2_676
N1 H11A S1 0.89 2.80 3.585(15) 147.4 2_667
N1 H11B S8 0.89 2.79 3.660(14) 166.8 1_556
N1 H11C S5 0.89 2.76 3.488(13) 139.4 2_667
O1W H1WB S6 0.852(10) 2.56(6) 3.363(9) 158(14) 2_666

loop_
_geom_torsion_atom_site_label_1
_geom_torsion_atom_site_label_2
_geom_torsion_atom_site_label_3
_geom_torsion_atom_site_label_4
_geom_torsion
_geom_torsion_site_symmetry_1
_geom_torsion_site_symmetry_4
S5 Sb8 S1 Sb7 136.68(9) . 2_666
S6 Sb8 S1 Sb7 -120.29(8) . 2_666
S11 Sb3 S2 Sb1 -166.55(8) . .
S9 Sb3 S2 Sb1 -78.10(8) . .
S15 Sb1 S2 Sb3 -3.98(9) . .
S12 Sb1 S2 Sb3 86.37(8) . .
S7 Sb1 S2 Sb3 -38.1(7) . .
S4 Sb7 S3 Sb5 136.11(9) . .
S1 Sb7 S3 Sb5 -121.81(8) 2_666 .
S13 Sb5 S3 Sb7 51.22(8) . .
S8 Sb5 S3 Sb7 149.91(9) . .
S10 Sb5 S3 Sb7 102.7(4) . .
S6 Sb8 S5 Sb4 121.19(7) . 1_556
S1 Sb8 S5 Sb4 -139.19(8) . 1_556
S5 Sb8 S6 Sb2 -127.79(8) . .
S1 Sb8 S6 Sb2 133.87(8) . .
S12 Sb2 S6 Sb8 122.17(8) . .
S9 Sb2 S6 Sb8 -138.79(8) . .
S15 Sb2 S6 Sb8 146.7(3) . .
S14 Sb6 S7 Mn1 3.72(8) . .
S8 Sb6 S7 Mn1 -94.93(8) 1_556 .
S14 Sb6 S7 Sb1 -85.48(8) . .
S8 Sb6 S7 Sb1 175.88(7) 1_556 .
N6 Mn1 S7 Sb6 169.7(2) . .
N4 Mn1 S7 Sb6 94.1(2) . .
S14 Mn1 S7 Sb6 -3.49(8) . .
S15 Mn1 S7 Sb6 -107.28(8) . .
S9 Mn1 S7 Sb6 -39.7(8) 2_666 .
N6 Mn1 S7 Sb1 -91.2(2) . .
N4 Mn1 S7 Sb1 -166.7(2) . .
S14 Mn1 S7 Sb1 95.64(8) . .
S15 Mn1 S7 Sb1 -8.15(7) . .
S9 Mn1 S7 Sb1 59.4(8) 2_666 .
S15 Sb1 S7 Sb6 98.01(8) . .
S12 Sb1 S7 Sb6 7.89(8) . .
S2 Sb1 S7 Sb6 132.2(7) . .
S15 Sb1 S7 Mn1 8.92(7) . .
S12 Sb1 S7 Mn1 -81.19(7) . .
S2 Sb1 S7 Mn1 43.2(7) . .
S13 Sb5 S8 Sb6 -88.78(9) . 1_554
S3 Sb5 S8 Sb6 -176.80(9) . 1_554
S10 Sb5 S8 Sb6 -4.77(8) . 1_554
S12 Sb2 S9 Sb3 -75.06(8) . .
S6 Sb2 S9 Sb3 -161.49(8) . .
S15 Sb2 S9 Sb3 6.57(7) . .
S12 Sb2 S9 Mn1 172.87(7) . 2_666
S6 Sb2 S9 Mn1 86.44(8) . 2_666
S15 Sb2 S9 Mn1 -105.50(7) . 2_666
S2 Sb3 S9 Sb2 73.63(9) . .
S11 Sb3 S9 Sb2 168.87(8) . .
S2 Sb3 S9 Mn1 -179.55(8) . 2_666
S11 Sb3 S9 Mn1 -84.31(9) . 2_666
S11 Sb4 S10 Sb5 -90.56(7) . .
S13 Sb4 S10 Sb5 -0.80(7) . .
S5 Sb4 S10 Sb5 -170.11(7) 1_554 .
S13 Sb5 S10 Sb4 0.88(7) . .
S8 Sb5 S10 Sb4 -97.60(8) . .
S3 Sb5 S10 Sb4 -51.0(4) . .
S10 Sb4 S11 Sb3 94.41(9) . .
S13 Sb4 S11 Sb3 7.05(9) . .
S5 Sb4 S11 Sb3 179.89(9) 1_554 .
S2 Sb3 S11 Sb4 -94.99(9) . .
S9 Sb3 S11 Sb4 168.03(9) . .
S9 Sb2 S12 Sb1 83.88(8) . .
S6 Sb2 S12 Sb1 170.70(8) . .
S15 Sb2 S12 Sb1 -4.12(7) . .
S15 Sb1 S12 Sb2 4.84(8) . .
S2 Sb1 S12 Sb2 -84.89(8) . .
S7 Sb1 S12 Sb2 90.25(7) . .
S8 Sb5 S13 Sb4 88.90(8) . .
S3 Sb5 S13 Sb4 170.64(8) . .
S10 Sb5 S13 Sb4 -0.80(7) . .
S10 Sb4 S13 Sb5 0.92(8) . .
S11 Sb4 S13 Sb5 100.14(8) . .
S5 Sb4 S13 Sb5 63.9(4) 1_554 .
S7 Sb6 S14 Mn1 -3.83(9) . .
S8 Sb6 S14 Mn1 85.21(8) 1_556 .
N6 Mn1 S14 Sb6 -78.4(19) . .
N4 Mn1 S14 Sb6 -80.8(2) . .
S7 Mn1 S14 Sb6 3.56(8) . .
S15 Mn1 S14 Sb6 87.36(8) . .
S9 Mn1 S14 Sb6 179.88(8) 2_666 .
S12 Sb1 S15 Mn1 83.93(8) . .
S2 Sb1 S15 Mn1 174.31(8) . .
S7 Sb1 S15 Mn1 -9.00(7) . .
S12 Sb1 S15 Sb2 -4.11(7) . .
S2 Sb1 S15 Sb2 86.26(7) . .
S7 Sb1 S15 Sb2 -97.04(6) . .
N6 Mn1 S15 Sb1 104.0(2) . .
N4 Mn1 S15 Sb1 75.1(6) . .
S14 Mn1 S15 Sb1 -74.32(9) . .
S7 Mn1 S15 Sb1 9.67(8) . .
S9 Mn1 S15 Sb1 -164.57(8) 2_666 .
N6 Mn1 S15 Sb2 -166.4(2) . .
N4 Mn1 S15 Sb2 164.6(6) . .
S14 Mn1 S15 Sb2 15.26(8) . .
S7 Mn1 S15 Sb2 99.25(7) . .
S9 Mn1 S15 Sb2 -74.99(7) 2_666 .
S12 Sb2 S15 Sb1 4.26(7) . .
S9 Sb2 S15 Sb1 -94.81(7) . .
S6 Sb2 S15 Sb1 -20.5(3) . .
S12 Sb2 S15 Mn1 -94.55(7) . .
S9 Sb2 S15 Mn1 166.38(7) . .
S6 Sb2 S15 Mn1 -119.4(3) . .
N4 Mn1 N6 C4 -7.8(8) . .
S14 Mn1 N6 C4 -10(2) . .
S7 Mn1 N6 C4 -91.7(8) . .
S15 Mn1 N6 C4 -176.3(8) . .
S9 Mn1 N6 C4 91.4(8) 2_666 .
N6 Mn1 N4 C2 113.2(12) . .
S14 Mn1 N4 C2 -67.1(12) . .
S7 Mn1 N4 C2 -151.7(12) . .
S15 Mn1 N4 C2 142.9(11) . .
S9 Mn1 N4 C2 23.7(12) 2_666 .
N6 Mn1 N4 C3 -19.6(8) . .
S14 Mn1 N4 C3 160.1(8) . .
S7 Mn1 N4 C3 75.5(8) . .
S15 Mn1 N4 C3 10.1(11) . .
S9 Mn1 N4 C3 -109.0(8) 2_666 .
C7 N3 C6 C5 135.7(10) . .
C6 N3 C7 C8 -161.7(9) . .
Mn1 N6 C4 C3 34.8(13) . .
N3 C7 C8 N2 57.5(12) . .
N3 C6 C5 N5 -53.9(12) . .
C2 N4 C3 C4 -90.3(14) . .
Mn1 N4 C3 C4 44.7(12) . .
N6 C4 C3 N4 -55.0(15) . .
C3 N4 C2 C1 -78.4(19) . .
Mn1 N4 C2 C1 152.4(11) . .
N4 C2 C1 N1 -93.5(18) . .
